data_7219655
loop_
_publ_author_name
'Kirby, Isabelle L.'
'Pitak, Mateusz B.'
'Wilson, Claire'
'Gale, Philip A.'
'Coles, Simon J.'

_publ_section_title
;
 Electron density distribution studies as a tool to explore the behaviour
 of thiourea-based anion receptors
;
_journal_issue 14
_journal_name_full CrystEngComm
_journal_page_first 2815
_journal_paper_doi 10.1039/C5CE00213C
_journal_volume 17
_journal_year 2015
_chemical_formula_moiety '2(C13 H11 N3 O2 S), C4 H12 N, Cl'
_chemical_formula_sum 'C30 H34 Cl N7 O4 S2'
_chemical_formula_weight 656.21
_chemical_name_common ' 1-(4-nitrophenyl)-3-phenylthiourea TMA CL'
_chemical_name_systematic
;
 1-(4-nitrophenyl)-3-phenylthiourea TMA CL
;
_space_group_IT_number 2
_symmetry_cell_setting triclinic
_symmetry_space_group_name_Hall '-P 1'
_symmetry_space_group_name_H-M 'P -1'
_audit_conform_dict_location ftp://ftp.iucr.org/pub/cif_core.dic
_audit_conform_dict_name cif_core.dic
_audit_conform_dict_version 2.3
_audit_creation_date '15-Jul-07 T09:31:07-00:00'
_audit_creation_method 'XD routine XDCIF'
_audit_update_record
;
2015-01-08 deposited with the CCDC.
2015-02-25 downloaded from the CCDC.
;
_cell_angle_alpha 87.983(6)
_cell_angle_beta 79.043(5)
_cell_angle_gamma 72.220(6)
_cell_formula_units_Z 2
_cell_length_a 9.1587(14)
_cell_length_b 10.2436(16)
_cell_length_c 17.871(3)
_cell_measurement_reflns_used 6567
_cell_measurement_temperature 100(2)
_cell_measurement_theta_max 34.9
_cell_measurement_theta_min 2.8
_cell_volume 1567.0(4)
_computing_molecular_graphics 'Volkov et al, (2006)'
_computing_publication_material 'Volkov et al, (2006)'
_computing_structure_refinement 'Volkov et al, (2006)'
_diffrn_ambient_temperature 100(2)
_diffrn_detector 'CCD plate'
_diffrn_detector_area_resol_mean 28.5714
_diffrn_detector_type 'Rigaku HG Saturn724+ (2x2 bin mode)'
_diffrn_measured_fraction_theta_full 0.964
_diffrn_measurement_device 'four-circle \k diffractometer'
_diffrn_measurement_device_type 'Rigaku AFC12 (Right)'
_diffrn_measurement_method 'profile data from \w-scans'
_diffrn_measurement_specimen_support 'MiTeGen MicroMesh'
_diffrn_radiation_collimation 'Confocal mirrors, HF Varimax '
_diffrn_radiation_monochromator graphite
_diffrn_radiation_type MoK\a
_diffrn_radiation_wavelength 0.71073
_diffrn_reflns_av_R_equivalents 0.0407
_diffrn_reflns_av_sigmaI/netI 0.0385
_diffrn_reflns_limit_h_max 22
_diffrn_reflns_limit_h_min -22
_diffrn_reflns_limit_k_max 25
_diffrn_reflns_limit_k_min -25
_diffrn_reflns_limit_l_max 44
_diffrn_reflns_limit_l_min 0
_diffrn_reflns_number 49621
_diffrn_reflns_reduction_process
;
 Scaled and merged with Sortav
 R.H. Blessing, (1987) Cryst. Rev. 1, 3-58
 R.H. Blessing, (1989) J. Appl. Cryst. 22, 396-397
;
_diffrn_reflns_theta_full 62.843
_diffrn_reflns_theta_max 62.84
_diffrn_reflns_theta_min 2.72
_diffrn_source 'Rotating Anode'
_diffrn_source_current 55.0
_diffrn_source_power 2.475
_diffrn_source_voltage 45.0
_exptl_absorpt_coefficient_mu 0.303
_exptl_absorpt_correction_T_max 0.9703
_exptl_absorpt_correction_T_min 0.7935
_exptl_absorpt_correction_type multi-scan
_exptl_absorpt_process_details
;
Jacobson, R. (1998). REQAB. Private communication to the 
Rigaku Corporation, Tokyo, Japan.
;
_exptl_crystal_colour yellow
_exptl_crystal_density_diffrn 1.391
_exptl_crystal_density_method 'not measured'
_exptl_crystal_description plate
_exptl_crystal_F_000 688
_exptl_crystal_size_max 0.80
_exptl_crystal_size_mid 0.20
_exptl_crystal_size_min 0.10
_refine_diff_density_max 0.650
_refine_diff_density_min -0.557
_refine_diff_density_rms 0.055
_refine_ls_extinction_method none
_refine_ls_goodness_of_fit_ref 1.746
_refine_ls_matrix_type full
_refine_ls_number_parameters 1212
_refine_ls_number_reflns 33801
_refine_ls_number_restraints 0
_refine_ls_R_factor_all 0.051
_refine_ls_R_factor_gt 0.035
_refine_ls_shift/su_max 0
_refine_ls_structure_factor_coef F
_refine_ls_weighting_details
;
        calc w1 = 1/[s^2^(Fo)]
;
_refine_ls_weighting_scheme calc
_refine_ls_wR_factor_ref 0.045
_reflns_number_gt 44849
_reflns_number_total 49621
_reflns_threshold_expression >2\s(I)
_cod_data_source_file c5ce00213c2.cif
_cod_data_source_block cd9
_cod_depositor_comments 'Adding full bibliography for 7219650--7219659.cif.'
_cod_original_cell_volume 1566.9(4)
_cod_database_code 7219655

loop_
_space_group_symop_id
_space_group_symop_operation_xyz
1 +X,+Y,+Z
2 -X,-Y,-Z

loop_
_atom_local_axes_atom_label
_atom_local_axes_atom0
_atom_local_axes_ax1
_atom_local_axes_atom1
_atom_local_axes_atom2
_atom_local_axes_ax2
CL(1) H(2A) Z CL(1) H(3A) Y
S(1) C(7) X S(1) N(3) Y
S(2) C(20) X S(2) N(4) Y
O(1) N(1) X O(1) O(2) Y
O(2) N(1) -X O(2) O(1) Y
O(3) N(4) -X O(3) O(4) Y
O(4) N(4) X O(4) O(3) Y
N(1) C(1) Z N(1) O(1) Y
N(2) C(4) X N(2) C(7) Y
N(3) C(8) X N(3) C(7) Y
N(4) C(14) Z N(4) O(3) Y
N(5) C(17) X N(5) C(20) Y
N(6) C(21) X N(6) C(20) Y
N(7) C(71) Z N(7) C(72) Y
C(1) C(6) X C(1) C(2) Y
C(2) C(3) X C(2) C(1) Y
C(3) C(4) X C(3) C(2) Y
C(4) C(5) X C(4) C(3) Y
C(5) C(6) X C(5) C(4) Y
C(6) C(1) X C(6) C(5) Y
C(7) S(1) Z C(7) N(2) Y
C(8) C(9) X C(8) C(13) Y
C(9) C(10) X C(9) C(8) Y
C(10) C(11) X C(10) C(9) Y
C(11) C(12) X C(11) C(10) Y
C(12) C(13) X C(12) C(11) Y
C(13) C(8) X C(13) C(12) Y
C(14) C(19) X C(14) C(15) Y
C(15) C(16) X C(15) C(14) Y
C(16) C(17) X C(16) C(15) Y
C(17) C(18) X C(17) C(16) Y
C(18) C(19) X C(18) C(17) Y
C(19) C(14) X C(19) C(18) Y
C(20) S(2) Z C(20) N(5) Y
C(21) C(26) X C(21) C(22) Y
C(22) C(23) X C(22) C(21) Y
C(23) C(24) X C(23) C(22) Y
C(24) C(25) X C(24) C(23) Y
C(25) C(26) X C(25) C(24) Y
C(26) C(21) X C(26) C(25) Y
C(71) N(7) Z C(71) H(71A) Y
C(72) N(7) Z C(72) H(72A) Y
C(73) N(7) Z C(73) H(73A) Y
C(74) N(7) Z C(74) H(74A) Y
H(2) C(2) Z H(2) C(3) Y
H(3) C(3) Z H(3) C(4) Y
H(5) C(5) Z H(5) C(6) Y
H(6) C(6) Z H(6) C(1) Y
H(9) C(9) Z H(9) C(10) Y
H(10) C(10) Z H(10) C(11) Y
H(11) C(11) Z H(11) C(12) Y
H(12) C(12) Z H(12) C(13) Y
H(13) C(13) Z H(13) C(8) Y
H(15) C(15) Z H(15) C(16) Y
H(16) C(16) Z H(16) C(17) Y
H(18) C(18) Z H(18) C(19) Y
H(19) C(19) Z H(19) C(14) Y
H(22) C(22) Z H(22) C(23) Y
H(23) C(23) Z H(23) C(24) Y
H(24) C(24) Z H(24) C(25) Y
H(25) C(25) Z H(25) C(26) Y
H(26) C(26) Z H(26) C(21) Y
H(71A) C(71) Z H(71A) H(71B) Y
H(71B) C(71) Z H(71B) H(71C) Y
H(71C) C(71) Z H(71C) H(71A) Y
H(72A) C(72) Z H(72A) H(72B) Y
H(72B) C(72) Z H(72B) H(72C) Y
H(72C) C(72) Z H(72C) H(72A) Y
H(73A) C(73) Z H(73A) H(73B) Y
H(73B) C(73) Z H(73B) H(73C) Y
H(73C) C(73) Z H(73C) H(73A) Y
H(74A) C(74) Z H(74A) H(74B) Y
H(74B) C(74) Z H(74B) H(74C) Y
H(74C) C(74) Z H(74C) H(74A) Y
H(2A) N(2) Z H(2A) C(7) Y
H(3A) N(3) Z H(3A) C(7) Y
H(5A) N(5) Z H(5A) C(20) Y
H(6A) N(6) Z H(6A) C(20) Y

loop_
_atom_rho_multipole_atom_label
_atom_rho_multipole_coeff_Pv
_atom_rho_multipole_coeff_P00
_atom_rho_multipole_coeff_P11
_atom_rho_multipole_coeff_P1-1
_atom_rho_multipole_coeff_P10
_atom_rho_multipole_coeff_P20
_atom_rho_multipole_coeff_P21
_atom_rho_multipole_coeff_P2-1
_atom_rho_multipole_coeff_P22
_atom_rho_multipole_coeff_P2-2
_atom_rho_multipole_coeff_P30
_atom_rho_multipole_coeff_P31
_atom_rho_multipole_coeff_P3-1
_atom_rho_multipole_coeff_P32
_atom_rho_multipole_coeff_P3-2
_atom_rho_multipole_coeff_P33
_atom_rho_multipole_coeff_P3-3
_atom_rho_multipole_coeff_P40
_atom_rho_multipole_coeff_P41
_atom_rho_multipole_coeff_P4-1
_atom_rho_multipole_coeff_P42
_atom_rho_multipole_coeff_P4-2
_atom_rho_multipole_coeff_P43
_atom_rho_multipole_coeff_P4-3
_atom_rho_multipole_coeff_P44
_atom_rho_multipole_coeff_P4-4
_atom_rho_multipole_kappa
_atom_rho_multipole_kappa_prime0
_atom_rho_multipole_kappa_prime1
_atom_rho_multipole_kappa_prime2
_atom_rho_multipole_kappa_prime3
_atom_rho_multipole_kappa_prime4
_atom_rho_multipole_radial_slater_n0
_atom_rho_multipole_radial_slater_zeta0
_atom_rho_multipole_radial_slater_n1
_atom_rho_multipole_radial_slater_zeta1
_atom_rho_multipole_radial_slater_n2
_atom_rho_multipole_radial_slater_zeta2
_atom_rho_multipole_radial_slater_n3
_atom_rho_multipole_radial_slater_zeta3
_atom_rho_multipole_radial_slater_n4
_atom_rho_multipole_radial_slater_zeta4
CL(1) 7.11(4) 0 0.075(17) -0.044(16) 0.020(17) -0.006(19) -0.042(19) -0.007(18) -0.045(19) 0.184(19) -0.089(18) -0.015(17) -0.016(17) 0.047(17) 0.050(17) 0.003(17) 0.065(17) 0.063(19) 0.055(17) 0.000(17) -0.001(18) -0.013(18) -0.117(18) 0.101(18) -0.006(17) -0.053(16) 1.08449 1 1 1 1 1 4 4.2587714285714 4 4.2587714285714 4 4.2587714285714 4 4.2587714285714 4 4.2587714285714
S(1) 5.82(5) 0 0.011(18) -0.158(18) -0.103(19) -0.07(2) -0.03(2) 0.12(2) -0.26(2) -0.035(19) -0.17(2) 0.12(2) -0.10(2) -0.030(19) -0.005(19) -0.012(18) 0.044(17) 0.14(2) 0.09(2) 0.04(2) -0.01(2) -0.01(2) -0.01(2) 0.03(2) 0.056(17) 0.073(18) 1.106039 1.106039 1.106039 1.106039 1.106039 1.106039 4 3.8512666666667 4 3.8512666666667 4 3.8512666666667 4 3.8512666666667 4 3.8512666666667
S(2) 5.29(5) 0 0.029(18) 0.091(16) 0.073(17) 0.03(2) 0.000(19) -0.053(18) -0.227(19) 0.132(18) 0.13(2) 0.221(18) -0.049(18) -0.037(18) 0.040(17) 0.006(16) -0.053(16) 0.09(2) 0.14(2) -0.029(19) -0.066(19) 0.062(19) -0.002(18) 0.017(17) 0.159(15) -0.023(15) 1.155289 1.155289 1.155289 1.155289 1.155289 1.155289 4 3.8512666666667 4 3.8512666666667 4 3.8512666666667 4 3.8512666666667 4 3.8512666666667
O(1) 6.28(2) 0 0.045(17) 0.028(15) 0.003(16) -0.07(2) -0.028(18) 0.065(18) -0.156(18) -0.089(18) 0.043(18) 0.118(18) -0.042(17) -0.022(16) -0.012(16) 0.041(16) 0.087(15) -0.04(2) 0.01(2) 0.05(2) 0.01(2) 0.00(2) 0.05(2) -0.01(2) 0.03(2) -0.003(19) 1.003332 1 1 1 1 1 2 4.466 2 4.466 2 4.466 3 4.466 4 4.466
O(2) 6.2825 0 0.0451 0.0281 0.0027 -0.0651 -0.0283 0.065 -0.1563 -0.0888 0.0429 0.1175 -0.0415 -0.0222 -0.012 0.0407 0.0872 -0.0414 0.0141 0.0456 0.0117 -0.0003 0.053 -0.0094 0.0345 -0.0031 1.003332 1 1 1 1 1 2 4.466 2 4.466 2 4.466 3 4.466 4 4.466
O(3) 6.2528 0 -0.0924 0.0013 -0.006 -0.0492 -0.0192 0.0005 -0.1505 -0.0371 0.0225 0.0481 -0.028 -0.0135 -0.0409 0.0518 0.0095 0.002 0.0038 0.0014 0.0026 0.0218 0.0199 -0.0045 0.0242 0.0141 1.003332 1 1 1 1 1 2 4.466 2 4.466 2 4.466 3 4.466 4 4.466
O(4) 6.253(19) 0 -0.092(12) 0.001(11) -0.006(11) -0.049(14) -0.019(12) 0.001(12) -0.151(12) -0.037(12) 0.023(12) 0.048(12) -0.028(11) -0.014(11) -0.041(11) 0.052(10) 0.010(10) 0.002(16) 0.004(14) 0.001(14) 0.003(14) 0.022(15) 0.020(13) -0.005(13) 0.024(12) 0.014(12) 1.003332 1 1 1 1 1 2 4.466 2 4.466 2 4.466 3 4.466 4 4.466
N(1) 5.04(4) 0 0 0 0.01(2) 0.11(2) 0 0 -0.19(2) 0 0.10(2) 0 0 0.18(2) 0 0 0 0.00(3) 0 0 -0.05(3) 0 0 0 0.04(3) 0 1.014954 1 1 1 1 1 2 3.83936 2 3.83936 2 3.83936 3 3.83936 4 3.83936
N(2) 5.35(4) 0 -0.028(18) -0.063(18) -0.036(16) -0.068(19) 0.035(18) 0.004(17) 0.043(18) -0.018(17) -0.006(19) 0.009(18) 0.085(17) 0.042(17) -0.020(17) 0.173(17) 0.057(17) 0.08(2) 0.01(2) 0.02(2) 0.06(2) -0.04(2) -0.08(2) -0.02(2) -0.06(2) -0.08(2) 1.009171 1 1 1 1 1 2 3.83936 2 3.83936 2 3.83936 3 3.83936 4 3.83936
N(3) 5.38(4) 0 -0.046(18) -0.063(18) -0.015(16) -0.078(19) 0.016(18) 0.015(17) 0.005(17) -0.032(18) 0.023(19) 0.011(18) 0.050(18) 0.018(17) -0.038(18) 0.145(17) 0.039(17) 0.09(2) -0.01(2) -0.03(2) 0.00(2) -0.06(2) 0.01(2) 0.01(2) 0.03(2) -0.07(2) 1.009171 1 1 1 1 1 2 3.83936 2 3.83936 2 3.83936 3 3.83936 4 3.83936
N(4) 4.98(3) 0 0 0 0.013(17) 0.088(17) 0 0 -0.174(18) 0 0.164(18) 0 0 0.213(18) 0 0 0 -0.01(2) 0 0 -0.06(2) 0 0 0 0.07(2) 0 1.014954 1 1 1 1 1 2 3.83936 2 3.83936 2 3.83936 3 3.83936 4 3.83936
N(5) 5.35(4) 0 0.007(17) -0.093(18) 0.031(15) -0.017(17) -0.018(16) -0.008(17) 0.020(16) -0.056(17) -0.026(18) -0.012(16) 0.061(17) -0.026(17) 0.009(17) 0.160(15) 0.051(15) 0.05(2) 0.00(2) 0.02(2) 0.01(2) -0.04(2) 0.05(2) -0.02(2) -0.020(19) -0.079(19) 1.009171 1 1 1 1 1 2 3.83936 2 3.83936 2 3.83936 3 3.83936 4 3.83936
N(6) 5.33(4) 0 -0.046(17) -0.034(18) 0.007(15) -0.039(17) 0.020(17) 0.050(16) 0.046(17) 0.026(17) 0.025(18) 0.015(17) 0.070(17) 0.051(17) -0.057(17) 0.126(16) 0.086(16) 0.04(2) -0.01(2) 0.03(2) 0.01(2) 0.01(2) -0.06(2) 0.00(2) 0.048(19) -0.074(19) 1.009171 1 1 1 1 1 2 3.83936 2 3.83936 2 3.83936 3 3.83936 4 3.83936
N(7) 5.29(3) 0 0.065(17) 0.002(16) 0.073(16) -0.027(18) 0.033(16) 0.007(17) 0.063(17) -0.001(17) 0.165(17) -0.026(17) 0.015(17) 0.046(17) -0.017(17) 0.033(17) -0.190(17) 0.01(2) -0.01(2) -0.01(2) 0.03(2) -0.05(2) 0.05(2) 0.02(2) 0.03(2) -0.04(2) 1.007759 1 1 1 1 1 2 3.83936 2 3.83936 2 3.83936 3 3.83936 4 3.83936
C(1) 4.12(5) 0 0.05(2) 0.05(2) 0.01(2) -0.15(2) -0.04(2) 0.01(2) 0.10(2) -0.05(2) -0.01(3) 0.03(3) 0.03(2) 0.01(3) 0.03(3) 0.27(3) 0.04(3) 0 0 0 0 0 0 0 0 0 1.039499 1 1 1 1 1 2 3.1762 2 3.1762 2 3.1762 3 3.1762 4 3.1762
C(2) 4.12(5) 0 -0.03(2) 0.02(2) 0.01(2) -0.24(2) 0.04(2) 0.01(2) 0.02(2) 0.03(2) 0.01(3) -0.01(2) 0.02(2) -0.06(3) -0.04(2) 0.24(3) -0.08(3) 0 0 0 0 0 0 0 0 0 1.039499 1 1 1 1 1 2 3.1762 2 3.1762 2 3.1762 3 3.1762 4 3.1762
C(3) 4.10(5) 0 -0.03(2) 0.02(2) 0.014(19) -0.22(2) 0.01(2) 0.00(2) -0.04(2) -0.02(2) 0.00(2) 0.00(2) 0.04(2) -0.02(2) 0.05(2) 0.23(2) -0.02(2) 0 0 0 0 0 0 0 0 0 1.039499 1 1 1 1 1 2 3.1762 2 3.1762 2 3.1762 3 3.1762 4 3.1762
C(4) 3.99(5) 0 0.05(2) 0.09(2) 0.024(19) -0.22(2) 0.01(2) -0.02(2) 0.00(2) -0.02(2) -0.01(2) 0.03(2) 0.00(2) 0.03(2) -0.02(2) 0.23(2) -0.06(3) 0 0 0 0 0 0 0 0 0 1.039499 1 1 1 1 1 2 3.1762 2 3.1762 2 3.1762 3 3.1762 4 3.1762
C(5) 4.05(5) 0 -0.04(2) -0.01(2) -0.02(2) -0.24(2) -0.02(2) -0.06(2) 0.04(2) 0.06(2) -0.01(3) 0.03(3) 0.04(2) -0.01(3) 0.02(3) 0.25(3) -0.04(3) 0 0 0 0 0 0 0 0 0 1.039499 1 1 1 1 1 2 3.1762 2 3.1762 2 3.1762 3 3.1762 4 3.1762
C(6) 3.99(6) 0 -0.04(3) 0.01(3) 0.02(2) -0.22(2) 0.00(2) 0.07(2) -0.05(2) -0.04(3) 0.05(3) 0.03(3) 0.04(3) -0.03(3) 0.02(3) 0.22(3) -0.07(3) 0 0 0 0 0 0 0 0 0 1.039499 1 1 1 1 1 2 3.1762 2 3.1762 2 3.1762 3 3.1762 4 3.1762
C(7) 4.20(4) 0 0.040(19) 0.02(2) 0.14(2) 0.15(2) 0.012(19) 0.03(2) -0.20(2) 0.03(2) 0.23(3) -0.03(2) -0.04(2) 0.21(2) -0.04(2) -0.02(2) 0.03(2) 0 0 0 0 0 0 0 0 0 1.023124 1 1 1 1 1 2 3.1762 2 3.1762 2 3.1762 3 3.1762 4 3.1762
C(8) 3.97(5) 0 0.01(2) 0.03(2) 0.022(19) -0.18(2) 0.02(2) 0.03(2) 0.00(2) -0.01(2) 0.01(2) 0.06(2) 0.01(2) -0.01(2) -0.01(2) 0.23(2) 0.03(3) 0 0 0 0 0 0 0 0 0 1.034404 1 1 1 1 1 2 3.1762 2 3.1762 2 3.1762 3 3.1762 4 3.1762
C(9) 4.15(5) 0 -0.05(2) 0.04(2) 0.03(2) -0.21(2) -0.01(2) -0.06(2) 0.04(2) 0.00(2) 0.01(3) 0.04(2) 0.04(2) -0.04(3) 0.03(2) 0.21(2) 0.03(2) 0 0 0 0 0 0 0 0 0 1.034404 1 1 1 1 1 2 3.1762 2 3.1762 2 3.1762 3 3.1762 4 3.1762
C(10) 4.09(5) 0 -0.07(3) 0.05(3) 0.03(2) -0.19(2) 0.00(2) 0.01(2) 0.03(2) -0.08(3) 0.02(3) 0.05(3) -0.01(2) 0.05(3) 0.02(3) 0.24(3) 0.05(3) 0 0 0 0 0 0 0 0 0 1.034404 1 1 1 1 1 2 3.1762 2 3.1762 2 3.1762 3 3.1762 4 3.1762
C(11) 4.19(5) 0 0.04(3) 0.01(3) 0.01(2) -0.25(2) 0.01(2) -0.02(2) -0.05(2) 0.01(3) -0.02(3) 0.00(3) -0.01(2) 0.05(3) -0.03(3) 0.29(3) -0.05(3) 0 0 0 0 0 0 0 0 0 1.034404 1 1 1 1 1 2 3.1762 2 3.1762 2 3.1762 3 3.1762 4 3.1762
C(12) 4.01(5) 0 0.06(3) -0.04(3) -0.01(2) -0.18(2) -0.02(2) -0.01(2) 0.02(2) 0.02(3) -0.05(3) -0.01(3) 0.03(3) -0.04(3) 0.03(3) 0.21(3) -0.08(3) 0 0 0 0 0 0 0 0 0 1.034404 1 1 1 1 1 2 3.1762 2 3.1762 2 3.1762 3 3.1762 4 3.1762
C(13) 4.14(5) 0 0.02(2) -0.04(3) 0.00(2) -0.24(2) 0.04(2) 0.03(2) -0.04(2) -0.02(2) -0.06(3) 0.00(2) 0.02(2) 0.02(2) -0.03(2) 0.25(3) -0.01(3) 0 0 0 0 0 0 0 0 0 1.034404 1 1 1 1 1 2 3.1762 2 3.1762 2 3.1762 3 3.1762 4 3.1762
C(14) 3.99(4) 0 0.02(2) 0.08(2) -0.004(18) -0.10(2) -0.02(2) -0.025(19) 0.08(2) -0.04(2) 0.02(2) 0.06(2) 0.01(2) 0.00(2) 0.01(2) 0.25(2) 0.02(2) 0 0 0 0 0 0 0 0 0 1.050827 1 1 1 1 1 2 3.1762 2 3.1762 2 3.1762 3 3.1762 4 3.1762
C(15) 3.90(5) 0 -0.02(2) -0.01(2) 0.014(19) -0.15(2) -0.01(2) -0.01(2) 0.03(2) 0.08(2) -0.01(2) 0.07(2) 0.04(2) 0.02(2) 0.01(2) 0.23(2) -0.01(2) 0 0 0 0 0 0 0 0 0 1.050827 1 1 1 1 1 2 3.1762 2 3.1762 2 3.1762 3 3.1762 4 3.1762
C(16) 4.02(5) 0 -0.02(2) 0.04(2) -0.002(19) -0.17(2) 0.02(2) -0.013(19) 0.00(2) -0.09(2) -0.02(2) 0.06(2) 0.00(2) 0.03(2) 0.00(2) 0.23(2) 0.00(2) 0 0 0 0 0 0 0 0 0 1.050827 1 1 1 1 1 2 3.1762 2 3.1762 2 3.1762 3 3.1762 4 3.1762
C(17) 4.01(4) 0 0.07(2) 0.13(2) -0.007(18) -0.20(2) 0.02(2) -0.001(19) -0.02(2) -0.04(2) 0.01(2) 0.02(2) -0.02(2) 0.01(2) 0.01(2) 0.24(2) -0.04(2) 0 0 0 0 0 0 0 0 0 1.050827 1 1 1 1 1 2 3.1762 2 3.1762 2 3.1762 3 3.1762 4 3.1762
C(18) 4.12(5) 0 0.06(2) -0.05(2) 0.026(19) -0.18(2) -0.01(2) -0.02(2) 0.06(2) 0.08(2) 0.00(2) 0.01(2) 0.04(2) 0.03(2) -0.01(2) 0.23(2) -0.01(2) 0 0 0 0 0 0 0 0 0 1.050827 1 1 1 1 1 2 3.1762 2 3.1762 2 3.1762 3 3.1762 4 3.1762
C(19) 4.03(5) 0 0.03(2) -0.04(2) -0.025(19) -0.20(2) -0.03(2) 0.014(19) 0.00(2) -0.03(2) -0.03(2) 0.01(2) 0.09(2) 0.03(2) -0.02(2) 0.21(2) -0.03(2) 0 0 0 0 0 0 0 0 0 1.050827 1 1 1 1 1 2 3.1762 2 3.1762 2 3.1762 3 3.1762 4 3.1762
C(20) 4.14(4) 0 0.055(18) 0.032(19) 0.16(2) 0.13(2) -0.003(19) -0.05(2) -0.226(19) -0.014(18) 0.21(3) 0.02(2) -0.03(2) 0.19(2) 0.01(2) 0.02(2) -0.03(2) 0 0 0 0 0 0 0 0 0 1.023124 1 1 1 1 1 2 3.1762 2 3.1762 2 3.1762 3 3.1762 4 3.1762
C(21) 4.02(5) 0 0.03(2) 0.04(2) 0.007(19) -0.21(2) -0.02(2) 0.001(18) 0.03(2) -0.06(2) 0.02(2) 0.00(2) 0.08(2) 0.05(2) -0.01(2) 0.25(2) -0.02(3) 0 0 0 0 0 0 0 0 0 1.039566 1 1 1 1 1 2 3.1762 2 3.1762 2 3.1762 3 3.1762 4 3.1762
C(22) 4.16(5) 0 -0.03(2) 0.02(2) -0.021(18) -0.20(2) -0.05(2) 0.010(19) 0.05(2) 0.03(2) -0.07(2) 0.01(2) 0.01(2) 0.04(2) -0.02(2) 0.23(2) 0.00(2) 0 0 0 0 0 0 0 0 0 1.039566 1 1 1 1 1 2 3.1762 2 3.1762 2 3.1762 3 3.1762 4 3.1762
C(23) 4.16(5) 0 -0.01(2) 0.03(2) -0.02(2) -0.21(2) 0.00(2) 0.032(19) 0.02(2) -0.08(2) -0.03(2) 0.03(2) 0.05(2) 0.01(2) 0.00(2) 0.25(2) 0.05(3) 0 0 0 0 0 0 0 0 0 1.039566 1 1 1 1 1 2 3.1762 2 3.1762 2 3.1762 3 3.1762 4 3.1762
C(24) 4.15(5) 0 0.06(2) 0.01(2) -0.014(19) -0.22(2) 0.04(2) 0.00(2) -0.03(2) 0.01(2) -0.05(3) -0.03(2) -0.01(2) 0.03(2) 0.04(2) 0.25(3) -0.02(3) 0 0 0 0 0 0 0 0 0 1.039566 1 1 1 1 1 2 3.1762 2 3.1762 2 3.1762 3 3.1762 4 3.1762
C(25) 4.08(5) 0 0.04(2) 0.02(2) -0.049(19) -0.20(2) 0.00(2) -0.04(2) 0.08(2) 0.04(2) 0.02(2) -0.04(2) 0.05(2) -0.02(2) 0.00(2) 0.21(2) 0.02(3) 0 0 0 0 0 0 0 0 0 1.039566 1 1 1 1 1 2 3.1762 2 3.1762 2 3.1762 3 3.1762 4 3.1762
C(26) 4.08(5) 0 0.00(2) -0.04(2) 0.025(19) -0.20(2) 0.00(2) -0.012(19) 0.01(2) -0.02(2) -0.01(2) 0.02(2) 0.09(2) -0.02(2) -0.04(2) 0.24(2) 0.07(2) 0 0 0 0 0 0 0 0 0 1.039566 1 1 1 1 1 2 3.1762 2 3.1762 2 3.1762 3 3.1762 4 3.1762
C(71) 4.07(6) 0 -0.01(3) 0.01(3) -0.09(2) -0.11(2) 0.01(2) 0.03(2) 0.01(2) 0.01(3) 0.16(3) -0.04(3) 0.04(2) 0.08(3) 0.01(3) 0.04(2) -0.19(3) 0 0 0 0 0 0 0 0 0 1.045632 1 1 1 1 1 2 3.1762 2 3.1762 2 3.1762 3 3.1762 4 3.1762
C(72) 4.08(6) 0 0.09(3) -0.04(3) -0.09(2) -0.15(2) -0.06(2) 0.02(2) 0.00(2) -0.07(3) 0.17(3) -0.07(3) -0.01(2) 0.06(3) -0.07(3) 0.07(2) -0.17(3) 0 0 0 0 0 0 0 0 0 1.045632 1 1 1 1 1 2 3.1762 2 3.1762 2 3.1762 3 3.1762 4 3.1762
C(73) 4.05(6) 0 0.04(3) -0.15(3) -0.02(2) -0.03(2) 0.04(2) -0.03(2) -0.05(3) -0.01(3) 0.13(3) 0.00(3) 0.06(3) -0.06(3) 0.02(3) -0.04(2) -0.19(3) 0 0 0 0 0 0 0 0 0 1.045632 1 1 1 1 1 2 3.1762 2 3.1762 2 3.1762 3 3.1762 4 3.1762
C(74) 4.01(6) 0 -0.18(3) -0.02(3) -0.12(2) -0.14(2) 0.05(2) -0.01(2) 0.05(3) 0.13(3) 0.27(3) 0.11(3) -0.03(2) -0.03(3) -0.01(3) -0.10(3) -0.17(3) 0 0 0 0 0 0 0 0 0 1.045632 1 1 1 1 1 2 3.1762 2 3.1762 2 3.1762 3 3.1762 4 3.1762
H(2) 0.90(3) 0 0 0 0.14(3) 0 0 0 0 0 0 0 0 0 0 0 0 0 0 0 0 0 0 0 0 0 1.2 1.2 1.2 1.2 1.2 1.2 0 2 1 2 2 2 3 2 4 2
H(3) 0.85(3) 0 0 0 0.12(3) 0 0 0 0 0 0 0 0 0 0 0 0 0 0 0 0 0 0 0 0 0 1.2 1.2 1.2 1.2 1.2 1.2 0 2 1 2 2 2 3 2 4 2
H(5) 0.81(3) 0 0 0 0.07(3) 0 0 0 0 0 0 0 0 0 0 0 0 0 0 0 0 0 0 0 0 0 1.2 1.2 1.2 1.2 1.2 1.2 0 2 1 2 2 2 3 2 4 2
H(6) 0.76(4) 0 0 0 0.13(3) 0 0 0 0 0 0 0 0 0 0 0 0 0 0 0 0 0 0 0 0 0 1.2 1.2 1.2 1.2 1.2 1.2 0 2 1 2 2 2 3 2 4 2
H(9) 0.86(3) 0 0 0 0.14(3) 0 0 0 0 0 0 0 0 0 0 0 0 0 0 0 0 0 0 0 0 0 1.2 1.2 1.2 1.2 1.2 1.2 0 2 1 2 2 2 3 2 4 2
H(10) 0.90(4) 0 0 0 0.14(3) 0 0 0 0 0 0 0 0 0 0 0 0 0 0 0 0 0 0 0 0 0 1.2 1.2 1.2 1.2 1.2 1.2 0 2 1 2 2 2 3 2 4 2
H(11) 0.93(4) 0 0 0 0.06(3) 0 0 0 0 0 0 0 0 0 0 0 0 0 0 0 0 0 0 0 0 0 1.2 1.2 1.2 1.2 1.2 1.2 0 2 1 2 2 2 3 2 4 2
H(12) 0.90(4) 0 0 0 0.10(3) 0 0 0 0 0 0 0 0 0 0 0 0 0 0 0 0 0 0 0 0 0 1.2 1.2 1.2 1.2 1.2 1.2 0 2 1 2 2 2 3 2 4 2
H(13) 0.85(3) 0 0 0 0.10(3) 0 0 0 0 0 0 0 0 0 0 0 0 0 0 0 0 0 0 0 0 0 1.2 1.2 1.2 1.2 1.2 1.2 0 2 1 2 2 2 3 2 4 2
H(15) 0.81(3) 0 0 0 0.14(3) 0 0 0 0 0 0 0 0 0 0 0 0 0 0 0 0 0 0 0 0 0 1.2 1.2 1.2 1.2 1.2 1.2 0 2 1 2 2 2 3 2 4 2
H(16) 0.89(3) 0 0 0 0.17(2) 0 0 0 0 0 0 0 0 0 0 0 0 0 0 0 0 0 0 0 0 0 1.2 1.2 1.2 1.2 1.2 1.2 0 2 1 2 2 2 3 2 4 2
H(18) 0.87(3) 0 0 0 0.13(3) 0 0 0 0 0 0 0 0 0 0 0 0 0 0 0 0 0 0 0 0 0 1.2 1.2 1.2 1.2 1.2 1.2 0 2 1 2 2 2 3 2 4 2
H(19) 0.87(3) 0 0 0 0.10(2) 0 0 0 0 0 0 0 0 0 0 0 0 0 0 0 0 0 0 0 0 0 1.2 1.2 1.2 1.2 1.2 1.2 0 2 1 2 2 2 3 2 4 2
H(22) 0.89(3) 0 0 0 0.08(3) 0 0 0 0 0 0 0 0 0 0 0 0 0 0 0 0 0 0 0 0 0 1.2 1.2 1.2 1.2 1.2 1.2 0 2 1 2 2 2 3 2 4 2
H(23) 0.88(3) 0 0 0 0.12(2) 0 0 0 0 0 0 0 0 0 0 0 0 0 0 0 0 0 0 0 0 0 1.2 1.2 1.2 1.2 1.2 1.2 0 2 1 2 2 2 3 2 4 2
H(24) 0.96(3) 0 0 0 0.07(2) 0 0 0 0 0 0 0 0 0 0 0 0 0 0 0 0 0 0 0 0 0 1.2 1.2 1.2 1.2 1.2 1.2 0 2 1 2 2 2 3 2 4 2
H(25) 0.89(3) 0 0 0 0.13(3) 0 0 0 0 0 0 0 0 0 0 0 0 0 0 0 0 0 0 0 0 0 1.2 1.2 1.2 1.2 1.2 1.2 0 2 1 2 2 2 3 2 4 2
H(26) 0.76(3) 0 0 0 0.17(2) 0 0 0 0 0 0 0 0 0 0 0 0 0 0 0 0 0 0 0 0 0 1.2 1.2 1.2 1.2 1.2 1.2 0 2 1 2 2 2 3 2 4 2
H(71A) 0.91(4) 0 0 0 0.10(3) 0 0 0 0 0 0 0 0 0 0 0 0 0 0 0 0 0 0 0 0 0 1.2 1.2 1.2 1.2 1.2 1.2 0 2 1 2 2 2 3 2 4 2
H(71B) 0.93(4) 0 0 0 0.08(3) 0 0 0 0 0 0 0 0 0 0 0 0 0 0 0 0 0 0 0 0 0 1.2 1.2 1.2 1.2 1.2 1.2 0 2 1 2 2 2 3 2 4 2
H(71C) 0.95(4) 0 0 0 0.12(3) 0 0 0 0 0 0 0 0 0 0 0 0 0 0 0 0 0 0 0 0 0 1.2 1.2 1.2 1.2 1.2 1.2 0 2 1 2 2 2 3 2 4 2
H(72A) 0.96(4) 0 0 0 0.11(3) 0 0 0 0 0 0 0 0 0 0 0 0 0 0 0 0 0 0 0 0 0 1.2 1.2 1.2 1.2 1.2 1.2 0 2 1 2 2 2 3 2 4 2
H(72B) 1.02(4) 0 0 0 0.08(3) 0 0 0 0 0 0 0 0 0 0 0 0 0 0 0 0 0 0 0 0 0 1.2 1.2 1.2 1.2 1.2 1.2 0 2 1 2 2 2 3 2 4 2
H(72C) 0.92(4) 0 0 0 0.02(3) 0 0 0 0 0 0 0 0 0 0 0 0 0 0 0 0 0 0 0 0 0 1.2 1.2 1.2 1.2 1.2 1.2 0 2 1 2 2 2 3 2 4 2
H(73A) 1.00(4) 0 0 0 0.12(3) 0 0 0 0 0 0 0 0 0 0 0 0 0 0 0 0 0 0 0 0 0 1.2 1.2 1.2 1.2 1.2 1.2 0 2 1 2 2 2 3 2 4 2
H(73B) 0.92(4) 0 0 0 0.04(3) 0 0 0 0 0 0 0 0 0 0 0 0 0 0 0 0 0 0 0 0 0 1.2 1.2 1.2 1.2 1.2 1.2 0 2 1 2 2 2 3 2 4 2
H(73C) 0.87(4) 0 0 0 0.09(3) 0 0 0 0 0 0 0 0 0 0 0 0 0 0 0 0 0 0 0 0 0 1.2 1.2 1.2 1.2 1.2 1.2 0 2 1 2 2 2 3 2 4 2
H(74A) 0.88(4) 0 0 0 0.13(3) 0 0 0 0 0 0 0 0 0 0 0 0 0 0 0 0 0 0 0 0 0 1.2 1.2 1.2 1.2 1.2 1.2 0 2 1 2 2 2 3 2 4 2
H(74B) 0.82(4) 0 0 0 0.05(3) 0 0 0 0 0 0 0 0 0 0 0 0 0 0 0 0 0 0 0 0 0 1.2 1.2 1.2 1.2 1.2 1.2 0 2 1 2 2 2 3 2 4 2
H(74C) 0.98(4) 0 0 0 0.12(3) 0 0 0 0 0 0 0 0 0 0 0 0 0 0 0 0 0 0 0 0 0 1.2 1.2 1.2 1.2 1.2 1.2 0 2 1 2 2 2 3 2 4 2
H(2A) 0.77(3) 0 0 0 0.11(2) 0 0 0 0 0 0 0 0 0 0 0 0 0 0 0 0 0 0 0 0 0 1.2 1.2 1.2 1.2 1.2 1.2 0 2 1 2 2 2 3 2 4 2
H(3A) 0.74(3) 0 0 0 0.09(2) 0 0 0 0 0 0 0 0 0 0 0 0 0 0 0 0 0 0 0 0 0 1.2 1.2 1.2 1.2 1.2 1.2 0 2 1 2 2 2 3 2 4 2
H(5A) 0.83(3) 0 0 0 0.04(2) 0 0 0 0 0 0 0 0 0 0 0 0 0 0 0 0 0 0 0 0 0 1.2 1.2 1.2 1.2 1.2 1.2 0 2 1 2 2 2 3 2 4 2
H(6A) 0.73(3) 0 0 0 0.09(3) 0 0 0 0 0 0 0 0 0 0 0 0 0 0 0 0 0 0 0 0 0 1.2 1.2 1.2 1.2 1.2 1.2 0 2 1 2 2 2 3 2 4 2

loop_
_atom_site_aniso_label
_atom_site_aniso_U_11
_atom_site_aniso_U_22
_atom_site_aniso_U_33
_atom_site_aniso_U_23
_atom_site_aniso_U_13
_atom_site_aniso_U_12
CL(1) 0.01471(3) 0.01641(3) 0.01866(3) -0.00133(2) -0.005525(19) -0.00418(2)
S(1) 0.03022(5) 0.01654(3) 0.02117(4) -0.00061(3) -0.00761(3) -0.01073(3)
S(2) 0.01560(3) 0.02508(4) 0.02102(3) 0.00798(3) -0.00772(3) -0.00938(3)
O(1) 0.0836(6) 0.0349(3) 0.02310(19) 0.00058(18) -0.0250(3) -0.0104(3)
O(2) 0.0330(2) 0.0414(3) 0.02487(19) 0.0132(2) -0.00644(17) -0.0103(2)
O(3) 0.02856(15) 0.01713(11) 0.01713(11) 0.00369(9) -0.00500(10) -0.00367(11)
O(4) 0.02239(13) 0.03158(18) 0.01691(11) 0.00532(11) -0.00117(10) -0.00849(13)
N(1) 0.03125(19) 0.02620(16) 0.01682(13) 0.00074(11) -0.00588(11) 0.00055(15)
N(2) 0.02305(13) 0.01500(10) 0.01646(10) -0.00011(8) -0.00600(9) -0.00727(10)
N(3) 0.02348(13) 0.01387(10) 0.01706(11) 0.00003(8) -0.00603(10) -0.00521(10)
N(4) 0.02125(12) 0.01661(9) 0.01357(8) 0.00159(7) -0.00341(7) -0.00636(9)
N(5) 0.01324(9) 0.01797(11) 0.01612(10) 0.00514(8) -0.00411(8) -0.00446(8)
N(6) 0.01488(10) 0.01812(11) 0.01676(10) 0.00572(8) -0.00617(8) -0.00669(9)
N(7) 0.01421(10) 0.01558(10) 0.01672(10) -0.00020(8) -0.00471(8) -0.00326(8)
C(1) 0.02256(14) 0.01836(12) 0.01632(11) -0.00119(9) -0.00485(10) -0.00117(11)
C(2) 0.01943(12) 0.01715(12) 0.01774(11) 0.00073(9) -0.00310(9) -0.00362(10)
C(3) 0.01880(11) 0.01538(10) 0.01714(11) -0.00030(8) -0.00454(9) -0.00530(9)
C(4) 0.01704(10) 0.01436(10) 0.01611(10) -0.00132(8) -0.00439(8) -0.00434(9)
C(5) 0.02424(15) 0.01774(12) 0.02106(13) -0.00075(10) -0.00929(11) -0.00739(11)
C(6) 0.02815(17) 0.01948(13) 0.02055(13) -0.00206(11) -0.01092(13) -0.00509(13)
C(7) 0.01731(11) 0.01461(10) 0.01686(10) -0.00093(8) -0.00392(8) -0.00561(9)
C(8) 0.01557(10) 0.01364(10) 0.01857(11) 0.00021(8) -0.00494(8) -0.00412(8)
C(9) 0.02279(14) 0.01539(11) 0.01813(12) -0.00029(9) -0.00520(10) -0.00390(10)
C(10) 0.02579(16) 0.01870(13) 0.01998(13) 0.00220(10) -0.00568(12) -0.00688(12)
C(11) 0.02479(16) 0.01686(13) 0.02565(16) 0.00497(11) -0.00809(13) -0.00800(12)
C(12) 0.02123(14) 0.01459(12) 0.02898(17) 0.00222(11) -0.00614(13) -0.00355(11)
C(13) 0.01713(11) 0.01472(11) 0.02363(14) 0.00005(10) -0.00342(10) -0.00242(9)
C(14) 0.01647(10) 0.01486(10) 0.01360(9) 0.00133(7) -0.00334(8) -0.00424(8)
C(15) 0.01623(11) 0.01879(12) 0.01597(10) 0.00382(9) -0.00408(9) -0.00215(9)
C(16) 0.01378(10) 0.01930(12) 0.01617(10) 0.00394(9) -0.00330(8) -0.00217(9)
C(17) 0.01309(9) 0.01369(9) 0.01418(9) 0.00166(7) -0.00318(7) -0.00326(8)
C(18) 0.01348(9) 0.01788(11) 0.01595(10) 0.00343(8) -0.00286(8) -0.00289(9)
C(19) 0.01443(10) 0.01883(12) 0.01569(10) 0.00271(8) -0.00243(8) -0.00399(9)
C(20) 0.01303(9) 0.01342(9) 0.01457(9) 0.00191(7) -0.00387(7) -0.00387(7)
C(21) 0.01385(9) 0.01285(9) 0.01421(9) 0.00160(7) -0.00417(7) -0.00378(7)
C(22) 0.01517(10) 0.01507(10) 0.01803(10) 0.00320(8) -0.00506(8) -0.00536(8)
C(23) 0.01857(11) 0.01536(11) 0.01981(12) 0.00425(9) -0.00460(9) -0.00618(9)
C(24) 0.02162(13) 0.01561(11) 0.01798(11) 0.00455(9) -0.00583(10) -0.00526(10)
C(25) 0.02146(13) 0.01730(11) 0.01686(11) 0.00378(9) -0.00817(10) -0.00577(10)
C(26) 0.01828(11) 0.01572(10) 0.01618(10) 0.00265(8) -0.00703(8) -0.00632(9)
C(71) 0.02913(19) 0.02311(16) 0.01762(13) -0.00193(11) -0.00014(12) -0.00662(14)
C(72) 0.01685(13) 0.02489(17) 0.0336(2) 0.00174(15) -0.00865(13) -0.00739(12)
C(73) 0.02692(18) 0.0297(2) 0.02032(14) 0.00323(13) -0.01144(13) -0.00537(16)
C(74) 0.02166(16) 0.01760(14) 0.0370(2) -0.00381(14) -0.00523(15) -0.00582(12)
H(2) 0.043706 0.037278 0.037883 0.009389 -0.007105 -0.019397
H(3) 0.047507 0.034167 0.035105 0.002831 -0.017209 -0.021826
H(5) 0.052434 0.039129 0.040783 0.00725 -0.022006 -0.027373
H(6) 0.062754 0.042937 0.036137 0.000793 -0.02817 -0.019243
H(9) 0.046736 0.02343 0.03221 -0.003268 -0.008273 -0.000292
H(10) 0.051804 0.039931 0.025585 0.000073 -0.004099 -0.009189
H(11) 0.050555 0.033243 0.037591 0.013993 -0.009763 -0.013529
H(12) 0.044725 0.021605 0.046509 0.002565 -0.006841 -0.000657
H(13) 0.035021 0.030142 0.031836 -0.001101 0.001441 -0.001868
H(15) 0.028004 0.039244 0.040818 0.018971 -0.01562 -0.010084
H(16) 0.019681 0.051535 0.034031 0.011728 -0.002216 -0.003508
H(18) 0.022813 0.044067 0.035787 0.013811 -0.007833 -0.000888
H(19) 0.022002 0.050206 0.033182 0.008116 0.000707 -0.007188
H(22) 0.030271 0.037465 0.035157 0.008103 -0.016182 -0.014865
H(23) 0.034788 0.033158 0.043569 0.010119 -0.01007 -0.019439
H(24) 0.043332 0.033361 0.03286 0.015492 -0.011747 -0.014216
H(25) 0.04025 0.040402 0.033114 0.01007 -0.021168 -0.016004
H(26) 0.036617 0.032914 0.036552 0.008276 -0.015433 -0.020165
H(71A) 0.068726 0.029921 0.047283 -0.008576 0.0013 -0.014095
H(71B) 0.071442 0.058903 0.029218 0.009022 -0.015625 -0.01122
H(71C) 0.033746 0.064384 0.055823 -0.011032 0.007545 -0.016149
H(72A) 0.045926 0.036652 0.077655 0.002542 -0.015978 -0.021918
H(72B) 0.034022 0.067372 0.054546 -0.015028 0.007361 -0.014704
H(72C) 0.045119 0.061077 0.065904 0.021508 -0.034225 -0.016553
H(73A) 0.070367 0.034956 0.052959 0.013035 -0.026126 -0.014977
H(73B) 0.03799 0.071589 0.062956 0.011267 -0.028461 -0.017137
H(73C) 0.063894 0.070543 0.026122 -0.004953 -0.0054 -0.009284
H(74A) 0.033371 0.04462 0.086391 -0.005219 -0.005609 -0.019908
H(74B) 0.068122 0.035312 0.063958 0.016274 -0.026421 -0.015618
H(74C) 0.058086 0.043616 0.056253 -0.022129 0.005663 -0.013612
H(2A) 0.068934 0.026396 0.032783 0.001456 -0.023116 -0.022719
H(3A) 0.067406 0.019633 0.031717 -0.001571 -0.018175 -0.011983
H(5A) 0.020975 0.052741 0.040522 0.020447 -0.011602 -0.014507
H(6A) 0.025972 0.051385 0.038267 0.01888 -0.016178 -0.018952

loop_
_atom_site_label
_atom_site_fract_x
_atom_site_fract_y
_atom_site_fract_z
_atom_site_U_iso_or_equiv
_atom_site_occupancy
_atom_site_symmetry_multiplicity
CL(1) 0.342529(10) 0.166024(9) 0.278195(5) 0.016 1 2
S(1) 0.288069(16) -0.286337(11) 0.145619(6) 0.021 1 2
S(2) 0.932290(12) 0.130771(13) 0.315415(6) 0.019 1 2
O(1) 0.24039(15) 0.10599(9) -0.18911(4) 0.047 1 2
O(2) 0.32244(9) 0.27223(9) -0.15981(4) 0.034 1 2
O(3) 0.74951(6) 0.53017(4) -0.05424(2) 0.022 1 2
O(4) 0.98947(5) 0.40374(6) -0.06100(2) 0.024 1 2
N(1) 0.28238(6) 0.16855(5) -0.14368(3) 0.027 1 2
N(2) 0.30159(5) -0.02702(4) 0.15343(2) 0.018 1 2
N(3) 0.30899(5) -0.14035(4) 0.26295(2) 0.018 1 2
N(4) 0.85192(4) 0.44363(3) -0.028327(18) 0.017 1 2
N(5) 0.67743(4) 0.20770(4) 0.249628(19) 0.016 1 2
N(6) 0.66174(4) 0.06676(4) 0.346822(19) 0.016 1 2
N(7) 0.04269(4) 0.46487(4) -0.305988(19) 0.016 1 2
C(1) 0.28445(5) 0.11700(4) -0.06664(2) 0.02 1 2
C(2) 0.34815(5) 0.17603(4) -0.01721(2) 0.019 1 2
C(3) 0.35052(5) 0.12535(4) 0.05561(2) 0.017 1 2
C(4) 0.29136(4) 0.01548(4) 0.078981(19) 0.016 1 2
C(5) 0.22331(6) -0.03934(4) 0.02881(2) 0.02 1 2
C(6) 0.22071(6) 0.01152(5) -0.04426(3) 0.022 1 2
C(7) 0.29950(4) -0.14796(4) 0.18797(2) 0.016 1 2
C(8) 0.31851(4) -0.24275(3) 0.31811(2) 0.016 1 2
C(9) 0.23966(5) -0.20101(4) 0.39255(2) 0.019 1 2
C(10) 0.25038(6) -0.29482(5) 0.45125(3) 0.021 1 2
C(11) 0.33876(6) -0.43139(5) 0.43611(3) 0.022 1 2
C(12) 0.41726(6) -0.47297(4) 0.36189(3) 0.022 1 2
C(13) 0.40889(5) -0.37953(4) 0.30288(3) 0.019 1 2
C(14) 0.80903(4) 0.38419(3) 0.044606(18) 0.015 1 2
C(15) 0.65233(4) 0.41485(4) 0.07876(2) 0.018 1 2
C(16) 0.61433(4) 0.35521(4) 0.14757(2) 0.017 1 2
C(17) 0.73140(4) 0.26669(3) 0.182590(17) 0.014 1 2
C(18) 0.88837(4) 0.23783(4) 0.14709(2) 0.016 1 2
C(19) 0.92676(4) 0.29682(4) 0.07782(2) 0.017 1 2
C(20) 0.75385(4) 0.13317(3) 0.303614(17) 0.014 1 2
C(21) 0.68734(4) -0.02683(3) 0.405878(17) 0.014 1 2
C(22) 0.58785(4) -0.10907(4) 0.41831(2) 0.016 1 2
C(23) 0.59811(5) -0.20347(4) 0.47624(2) 0.018 1 2
C(24) 0.70761(5) -0.21761(4) 0.52290(2) 0.018 1 2
C(25) 0.80587(5) -0.13551(4) 0.51088(2) 0.018 1 2
C(26) 0.79698(4) -0.04016(4) 0.452823(19) 0.016 1 2
C(71) -0.05408(7) 0.53089(6) -0.23216(3) 0.024 1 2
C(72) 0.20596(5) 0.46850(6) -0.31141(4) 0.024 1 2
C(73) -0.02391(7) 0.54181(7) -0.37033(3) 0.025 1 2
C(74) 0.04217(6) 0.31975(5) -0.31012(4) 0.025 1 2
H(2) 0.399548 0.256913 -0.035149 0.038 1 2
H(3) 0.400877 0.169939 0.094349 0.036 1 2
H(5) 0.167127 -0.117491 0.045791 0.039 1 2
H(6) 0.170171 -0.028469 -0.084863 0.044 1 2
H(9) 0.166054 -0.095379 0.39949 0.036 1 2
H(10) 0.198496 -0.259538 0.509478 0.041 1 2
H(11) 0.348075 -0.502573 0.482508 0.04 1 2
H(12) 0.482551 -0.578792 0.34622 0.04 1 2
H(13) 0.472504 -0.40988 0.245481 0.035 1 2
H(15) 0.562963 0.481935 0.051098 0.035 1 2
H(16) 0.493641 0.377929 0.176107 0.037 1 2
H(18) 0.98138 0.168927 0.171817 0.036 1 2
H(19) 1.047008 0.271945 0.048337 0.037 1 2
H(22) 0.505059 -0.097003 0.380694 0.032 1 2
H(23) 0.51819 -0.264066 0.484363 0.035 1 2
H(24) 0.709626 -0.289173 0.569055 0.036 1 2
H(25) 0.891543 -0.145839 0.546725 0.035 1 2
H(26) 0.869957 0.026595 0.447009 0.032 1 2
H(71A) -0.058661 0.635492 -0.23348 0.05 1 2
H(71B) 0.004897 0.474881 -0.190076 0.055 1 2
H(71C) -0.168355 0.525066 -0.229727 0.053 1 2
H(72A) 0.205298 0.571885 -0.309455 0.051 1 2
H(72B) 0.266266 0.424813 -0.365662 0.054 1 2
H(72C) 0.247694 0.413045 -0.264676 0.054 1 2
H(73A) -0.024227 0.64444 -0.364561 0.051 1 2
H(73B) -0.13773 0.534454 -0.367298 0.055 1 2
H(73C) 0.049808 0.493117 -0.421115 0.056 1 2
H(74A) -0.074791 0.317485 -0.298669 0.054 1 2
H(74B) 0.081663 0.27095 -0.261278 0.054 1 2
H(74C) 0.105629 0.279362 -0.364547 0.055 1 2
H(2A) 0.316473 0.045098 0.185694 0.039 1 2
H(3A) 0.294655 -0.045524 0.283012 0.039 1 2
H(5A) 0.565494 0.210958 0.251731 0.037 1 2
H(6A) 0.55895 0.077422 0.330768 0.036 1 2

loop_
_geom_angle_atom_site_label_1
_geom_angle_atom_site_label_2
_geom_angle_atom_site_label_3
_geom_angle
_geom_angle_site_symmetry_1
_geom_angle_site_symmetry_2
_geom_angle_site_symmetry_3
_geom_angle_publ_flag
O(1) N(1) O(2) 123.64(8) 1_555 1_555 1_555 yes
O(1) N(1) C(1) 118.09(6) 1_555 1_555 1_555 yes
O(2) N(1) C(1) 118.27(5) 1_555 1_555 1_555 yes
C(4) N(2) C(7) 131.43(3) 1_555 1_555 1_555 yes
C(4) N(2) H(2A) 112.18(3) 1_555 1_555 1_555 yes
C(7) N(2) H(2A) 116.36(3) 1_555 1_555 1_555 yes
C(7) N(3) C(8) 129.08(3) 1_555 1_555 1_555 yes
C(7) N(3) H(3A) 115.21(3) 1_555 1_555 1_555 yes
C(8) N(3) H(3A) 115.29(3) 1_555 1_555 1_555 yes
O(3) N(4) O(4) 123.44(4) 1_555 1_555 1_555 yes
O(3) N(4) C(14) 118.53(3) 1_555 1_555 1_555 yes
O(4) N(4) C(14) 118.03(3) 1_555 1_555 1_555 yes
C(17) N(5) C(20) 131.64(3) 1_555 1_555 1_555 yes
C(17) N(5) H(5A) 109.88(3) 1_555 1_555 1_555 yes
C(20) N(5) H(5A) 117.70(3) 1_555 1_555 1_555 yes
C(20) N(6) C(21) 132.31(3) 1_555 1_555 1_555 yes
C(20) N(6) H(6A) 115.25(3) 1_555 1_555 1_555 yes
C(21) N(6) H(6A) 112.08(3) 1_555 1_555 1_555 yes
N(1) C(1) C(2) 119.07(5) 1_555 1_555 1_555 yes
N(1) C(1) C(6) 119.11(4) 1_555 1_555 1_555 yes
C(2) C(1) C(6) 121.81(4) 1_555 1_555 1_555 yes
C(1) C(2) C(3) 118.48(4) 1_555 1_555 1_555 yes
C(1) C(2) H(2) 121.61(4) 1_555 1_555 1_555 yes
C(3) C(2) H(2) 119.86(4) 1_555 1_555 1_555 yes
C(2) C(3) C(4) 120.89(4) 1_555 1_555 1_555 yes
C(2) C(3) H(3) 119.06(4) 1_555 1_555 1_555 yes
C(4) C(3) H(3) 120.04(3) 1_555 1_555 1_555 yes
N(2) C(4) C(3) 115.45(3) 1_555 1_555 1_555 yes
N(2) C(4) C(5) 125.08(4) 1_555 1_555 1_555 yes
C(3) C(4) C(5) 119.44(3) 1_555 1_555 1_555 yes
C(4) C(5) C(6) 119.68(4) 1_555 1_555 1_555 yes
C(4) C(5) H(5) 122.20(4) 1_555 1_555 1_555 yes
C(6) C(5) H(5) 118.06(4) 1_555 1_555 1_555 yes
C(1) C(6) C(5) 119.63(4) 1_555 1_555 1_555 yes
C(1) C(6) H(6) 118.36(4) 1_555 1_555 1_555 yes
C(5) C(6) H(6) 122.01(5) 1_555 1_555 1_555 yes
S(1) C(7) N(2) 125.64(3) 1_555 1_555 1_555 yes
S(1) C(7) N(3) 124.20(3) 1_555 1_555 1_555 yes
N(2) C(7) N(3) 110.16(3) 1_555 1_555 1_555 yes
N(3) C(8) C(9) 117.00(3) 1_555 1_555 1_555 yes
N(3) C(8) C(13) 123.36(3) 1_555 1_555 1_555 yes
C(9) C(8) C(13) 119.53(3) 1_555 1_555 1_555 yes
C(8) C(9) C(10) 120.48(4) 1_555 1_555 1_555 yes
C(8) C(9) H(9) 115.50(3) 1_555 1_555 1_555 yes
C(10) C(9) H(9) 123.89(4) 1_555 1_555 1_555 yes
C(9) C(10) C(11) 120.14(4) 1_555 1_555 1_555 yes
C(9) C(10) H(10) 119.81(4) 1_555 1_555 1_555 yes
C(11) C(10) H(10) 119.82(4) 1_555 1_555 1_555 yes
C(10) C(11) C(12) 119.37(4) 1_555 1_555 1_555 yes
C(10) C(11) H(11) 119.29(5) 1_555 1_555 1_555 yes
C(12) C(11) H(11) 121.32(4) 1_555 1_555 1_555 yes
C(11) C(12) C(13) 120.96(4) 1_555 1_555 1_555 yes
C(11) C(12) H(12) 122.54(4) 1_555 1_555 1_555 yes
C(13) C(12) H(12) 116.43(5) 1_555 1_555 1_555 yes
C(8) C(13) C(12) 119.52(4) 1_555 1_555 1_555 yes
C(8) C(13) H(13) 118.87(4) 1_555 1_555 1_555 yes
C(12) C(13) H(13) 121.60(4) 1_555 1_555 1_555 yes
N(4) C(14) C(15) 119.50(3) 1_555 1_555 1_555 yes
N(4) C(14) C(19) 118.67(3) 1_555 1_555 1_555 yes
C(15) C(14) C(19) 121.83(3) 1_555 1_555 1_555 yes
C(14) C(15) C(16) 118.40(3) 1_555 1_555 1_555 yes
C(14) C(15) H(15) 120.21(3) 1_555 1_555 1_555 yes
C(16) C(15) H(15) 121.37(3) 1_555 1_555 1_555 yes
C(15) C(16) C(17) 120.92(3) 1_555 1_555 1_555 yes
C(15) C(16) H(16) 120.33(3) 1_555 1_555 1_555 yes
C(17) C(16) H(16) 118.74(3) 1_555 1_555 1_555 yes
N(5) C(17) C(16) 115.28(3) 1_555 1_555 1_555 yes
N(5) C(17) C(18) 125.07(3) 1_555 1_555 1_555 yes
C(16) C(17) C(18) 119.54(3) 1_555 1_555 1_555 yes
C(17) C(18) C(19) 119.67(3) 1_555 1_555 1_555 yes
C(17) C(18) H(18) 121.61(3) 1_555 1_555 1_555 yes
C(19) C(18) H(18) 118.71(3) 1_555 1_555 1_555 yes
C(14) C(19) C(18) 119.65(3) 1_555 1_555 1_555 yes
C(14) C(19) H(19) 119.67(3) 1_555 1_555 1_555 yes
C(18) C(19) H(19) 120.62(3) 1_555 1_555 1_555 yes
S(2) C(20) N(5) 124.37(2) 1_555 1_555 1_555 yes
S(2) C(20) N(6) 125.81(2) 1_555 1_555 1_555 yes
N(5) C(20) N(6) 109.79(3) 1_555 1_555 1_555 yes
N(6) C(21) C(22) 114.69(3) 1_555 1_555 1_555 yes
N(6) C(21) C(26) 125.92(3) 1_555 1_555 1_555 yes
C(22) C(21) C(26) 119.36(3) 1_555 1_555 1_555 yes
C(21) C(22) C(23) 120.57(3) 1_555 1_555 1_555 yes
C(21) C(22) H(22) 117.58(3) 1_555 1_555 1_555 yes
C(23) C(22) H(22) 121.84(3) 1_555 1_555 1_555 yes
C(22) C(23) C(24) 120.29(4) 1_555 1_555 1_555 yes
C(22) C(23) H(23) 118.23(4) 1_555 1_555 1_555 yes
C(24) C(23) H(23) 121.48(3) 1_555 1_555 1_555 yes
C(23) C(24) C(25) 119.19(3) 1_555 1_555 1_555 yes
C(23) C(24) H(24) 118.55(4) 1_555 1_555 1_555 yes
C(25) C(24) H(24) 122.20(4) 1_555 1_555 1_555 yes
C(24) C(25) C(26) 121.17(4) 1_555 1_555 1_555 yes
C(24) C(25) H(25) 119.78(3) 1_555 1_555 1_555 yes
C(26) C(25) H(25) 119.04(4) 1_555 1_555 1_555 yes
C(21) C(26) C(25) 119.42(3) 1_555 1_555 1_555 yes
C(21) C(26) H(26) 120.96(3) 1_555 1_555 1_555 yes
C(25) C(26) H(26) 119.52(3) 1_555 1_555 1_555 yes
H(71A) C(71) H(71B) 113.69(5) 1_555 1_555 1_555 yes
H(71A) C(71) H(71C) 108.55(5) 1_555 1_555 1_555 yes
H(71B) C(71) H(71C) 114.91(5) 1_555 1_555 1_555 yes
H(72A) C(72) H(72B) 108.91(5) 1_555 1_555 1_555 yes
H(72A) C(72) H(72C) 111.89(5) 1_555 1_555 1_555 yes
H(72B) C(72) H(72C) 114.72(5) 1_555 1_555 1_555 yes
H(73A) C(73) H(73B) 112.21(5) 1_555 1_555 1_555 yes
H(73A) C(73) H(73C) 112.24(6) 1_555 1_555 1_555 yes
H(73B) C(73) H(73C) 110.02(5) 1_555 1_555 1_555 yes
H(74A) C(74) H(74B) 100.49(5) 1_555 1_555 1_555 yes
H(74A) C(74) H(74C) 114.35(6) 1_555 1_555 1_555 yes
H(74B) C(74) H(74C) 118.34(5) 1_555 1_555 1_555 yes

loop_
_geom_bond_atom_site_label_1
_geom_bond_atom_site_label_2
_geom_bond_distance
_geom_bond_site_symmetry_1
_geom_bond_site_symmetry_2
_geom_bond_publ_flag
S(1) C(7) 1.6700(4) 1_555 1_555 yes
S(2) C(20) 1.6799(3) 1_555 1_555 yes
O(1) N(1) 1.2344(10) 1_555 1_555 yes
O(2) N(1) 1.2336(10) 1_555 1_555 yes
O(3) N(4) 1.2281(5) 1_555 1_555 yes
O(4) N(4) 1.2319(5) 1_555 1_555 yes
N(1) C(1) 1.4585(6) 1_555 1_555 yes
N(2) C(4) 1.3964(5) 1_555 1_555 yes
N(2) C(7) 1.3684(5) 1_555 1_555 yes
N(2) H(2A) 1.0090(4) 1_555 1_555 yes
N(3) C(7) 1.3655(5) 1_555 1_555 yes
N(3) C(8) 1.4085(5) 1_555 1_555 yes
N(3) H(3A) 1.0090(4) 1_555 1_555 yes
N(4) C(14) 1.4558(4) 1_555 1_555 yes
N(5) C(17) 1.3968(4) 1_555 1_555 yes
N(5) C(20) 1.3718(4) 1_555 1_555 yes
N(5) H(5A) 1.0090(3) 1_555 1_555 yes
N(6) C(20) 1.3552(4) 1_555 1_555 yes
N(6) C(21) 1.4048(4) 1_555 1_555 yes
N(6) H(6A) 1.0090(3) 1_555 1_555 yes
C(1) C(2) 1.3911(6) 1_555 1_555 yes
C(1) C(6) 1.3908(8) 1_555 1_555 yes
C(2) C(3) 1.3856(5) 1_555 1_555 yes
C(2) H(2) 1.0830(4) 1_555 1_555 yes
C(3) C(4) 1.4099(5) 1_555 1_555 yes
C(3) H(3) 1.0830(4) 1_555 1_555 yes
C(4) C(5) 1.4032(5) 1_555 1_555 yes
C(5) C(6) 1.3905(6) 1_555 1_555 yes
C(5) H(5) 1.0830(5) 1_555 1_555 yes
C(6) H(6) 1.0830(4) 1_555 1_555 yes
C(8) C(9) 1.4001(5) 1_555 1_555 yes
C(8) C(13) 1.3984(5) 1_555 1_555 yes
C(9) C(10) 1.3942(6) 1_555 1_555 yes
C(9) H(9) 1.0830(4) 1_555 1_555 yes
C(10) C(11) 1.3919(7) 1_555 1_555 yes
C(10) H(10) 1.0830(5) 1_555 1_555 yes
C(11) C(12) 1.3956(7) 1_555 1_555 yes
C(11) H(11) 1.0830(4) 1_555 1_555 yes
C(12) C(13) 1.3960(6) 1_555 1_555 yes
C(12) H(12) 1.0830(4) 1_555 1_555 yes
C(13) H(13) 1.0830(4) 1_555 1_555 yes
C(14) C(15) 1.3914(5) 1_555 1_555 yes
C(14) C(19) 1.3902(5) 1_555 1_555 yes
C(15) C(16) 1.3860(5) 1_555 1_555 yes
C(15) H(15) 1.0830(3) 1_555 1_555 yes
C(16) C(17) 1.4088(5) 1_555 1_555 yes
C(16) H(16) 1.0830(3) 1_555 1_555 yes
C(17) C(18) 1.4013(4) 1_555 1_555 yes
C(18) C(19) 1.3902(5) 1_555 1_555 yes
C(18) H(18) 1.0830(3) 1_555 1_555 yes
C(19) H(19) 1.0830(3) 1_555 1_555 yes
C(21) C(22) 1.4028(5) 1_555 1_555 yes
C(21) C(26) 1.3997(5) 1_555 1_555 yes
C(22) C(23) 1.3881(5) 1_555 1_555 yes
C(22) H(22) 1.0830(4) 1_555 1_555 yes
C(23) C(24) 1.3938(6) 1_555 1_555 yes
C(23) H(23) 1.0830(4) 1_555 1_555 yes
C(24) C(25) 1.3926(6) 1_555 1_555 yes
C(24) H(24) 1.0830(3) 1_555 1_555 yes
C(25) C(26) 1.3961(5) 1_555 1_555 yes
C(25) H(25) 1.0830(4) 1_555 1_555 yes
C(26) H(26) 1.0830(4) 1_555 1_555 yes
C(71) H(71A) 1.0590(6) 1_555 1_555 yes
C(71) H(71B) 1.0590(6) 1_555 1_555 yes
C(71) H(71C) 1.0590(7) 1_555 1_555 yes
C(72) H(72A) 1.0590(6) 1_555 1_555 yes
C(72) H(72B) 1.0590(6) 1_555 1_555 yes
C(72) H(72C) 1.0590(6) 1_555 1_555 yes
C(73) H(73A) 1.0590(7) 1_555 1_555 yes
C(73) H(73B) 1.0590(6) 1_555 1_555 yes
C(73) H(73C) 1.0590(6) 1_555 1_555 yes
C(74) H(74A) 1.0590(6) 1_555 1_555 yes
C(74) H(74B) 1.0590(7) 1_555 1_555 yes
C(74) H(74C) 1.0590(6) 1_555 1_555 yes
